data_1559695
loop_
_publ_author_name
'Li, Shuaikang'
'Dai, Shengyu'

_publ_section_title
;
 8-Arylnaphthyl substituent retarding chain transfer in insertion
 polymerization with unsymmetrical \a-diimine systems
;
_journal_issue 45
_journal_name_full 'Polymer Chemistry'
_journal_page_first 7199
_journal_page_last 7206
_journal_paper_doi 10.1039/D0PY01231A
_journal_volume 11
_journal_year 2020
_chemical_formula_sum 'C42 H41 Cl F4 N2 Pd'
_chemical_formula_weight 791.62
_space_group_IT_number 14
_space_group_name_Hall '-P 2ybc'
_space_group_name_H-M_alt 'P 1 21/c 1'
_symmetry_cell_setting monoclinic
_symmetry_space_group_name_H-M 'P 1 21/c 1'
_atom_sites_solution_hydrogens geom
_atom_sites_solution_primary direct
_atom_sites_solution_secondary difmap
_audit_creation_method SHELXL-97
_audit_update_record
;
2020-08-05 deposited with the CCDC.	2020-10-21 downloaded from the CCDC.
;
_cell_angle_alpha 90.00
_cell_angle_beta 91.200(2)
_cell_angle_gamma 90.00
_cell_formula_units_Z 4
_cell_length_a 9.2300(9)
_cell_length_b 22.710(2)
_cell_length_c 18.1601(17)
_cell_measurement_reflns_used 1892
_cell_measurement_temperature 298(2)
_cell_measurement_theta_max 27.428
_cell_measurement_theta_min 2.408
_cell_volume 3805.8(6)
_computing_cell_refinement 'Bruker SMART'
_computing_data_collection 'Bruker SMART'
_computing_data_reduction 'Bruker SAINT'
_computing_molecular_graphics 'Bruker SHELXTL'
_computing_publication_material 'Bruker SHELXTL'
_computing_structure_refinement 'SHELXL-97 (Sheldrick, 1997)'
_computing_structure_solution 'SHELXS-97 (Sheldrick, 1990)'
_diffrn_ambient_temperature 298(2)
_diffrn_measured_fraction_theta_full 0.999
_diffrn_measured_fraction_theta_max 0.999
_diffrn_measurement_device_type 'CCD area detector'
_diffrn_measurement_method 'phi and omega scans'
_diffrn_radiation_monochromator graphite
_diffrn_radiation_source 'fine-focus sealed tube'
_diffrn_radiation_type MoK\a
_diffrn_radiation_wavelength 0.71073
_diffrn_reflns_av_R_equivalents 0.1418
_diffrn_reflns_av_sigmaI/netI 0.1675
_diffrn_reflns_limit_h_max 10
_diffrn_reflns_limit_h_min -10
_diffrn_reflns_limit_k_max 23
_diffrn_reflns_limit_k_min -26
_diffrn_reflns_limit_l_max 21
_diffrn_reflns_limit_l_min -13
_diffrn_reflns_number 18471
_diffrn_reflns_theta_full 25.02
_diffrn_reflns_theta_max 25.02
_diffrn_reflns_theta_min 2.12
_exptl_absorpt_coefficient_mu 0.609
_exptl_absorpt_correction_T_max 0.9644
_exptl_absorpt_correction_T_min 0.9036
_exptl_absorpt_correction_type multi-scan
_exptl_absorpt_process_details sadabs
_exptl_crystal_colour red
_exptl_crystal_density_diffrn 1.382
_exptl_crystal_density_meas 1.382
_exptl_crystal_density_method 'not measured'
_exptl_crystal_description block
_exptl_crystal_F_000 1624
_exptl_crystal_size_max 0.17
_exptl_crystal_size_mid 0.10
_exptl_crystal_size_min 0.06
_refine_diff_density_max 0.518
_refine_diff_density_min -0.653
_refine_diff_density_rms 0.079
_refine_ls_extinction_method none
_refine_ls_goodness_of_fit_ref 0.988
_refine_ls_hydrogen_treatment mixed
_refine_ls_matrix_type full
_refine_ls_number_parameters 452
_refine_ls_number_reflns 6696
_refine_ls_number_restraints 0
_refine_ls_restrained_S_all 0.988
_refine_ls_R_factor_all 0.1684
_refine_ls_R_factor_gt 0.0671
_refine_ls_shift/su_max 0.000
_refine_ls_shift/su_mean 0.000
_refine_ls_structure_factor_coef Fsqd
_refine_ls_weighting_details 'calc w=1/[\s^2^(Fo^2^)+(0.0007P)^2^+0.0000P] where P=(Fo^2^+2Fc^2^)/3'
_refine_ls_weighting_scheme calc
_refine_ls_wR_factor_gt 0.0925
_refine_ls_wR_factor_ref 0.1104
_reflns_number_gt 2737
_reflns_number_total 6696
_reflns_threshold_expression >2sigma(I)
_cod_data_source_file d0py01231a2.cif
_cod_data_source_block 200103f
_cod_depositor_comments
;
The following automatic conversions were performed:

data item '_symmetry_cell_setting' value 'Monoclinic' was changed to
'monoclinic' in accordance with the
/home/data/users/saulius/crontab/automatic-downloads/rss-feeds/RSC/lib/dictionaries/cif_core.dic
dictionary named 'cif_core.dic' version 2.4.2 last updated on
2011-04-26.

Automatic conversion script
Id: cif_fix_values 7556 2019-12-06 15:28:31Z antanas 
;
_cod_original_sg_symbol_H-M P2(1)/c
_cod_database_code 1559695

loop_
_symmetry_equiv_pos_as_xyz
'x, y, z'
'-x, y+1/2, -z+1/2'
'-x, -y, -z'
'x, -y-1/2, z-1/2'

loop_
_atom_site_label
_atom_site_type_symbol
_atom_site_fract_x
_atom_site_fract_y
_atom_site_fract_z
_atom_site_U_iso_or_equiv
_atom_site_adp_type
_atom_site_occupancy
_atom_site_symmetry_multiplicity
_atom_site_calc_flag
_atom_site_refinement_flags
_atom_site_disorder_assembly
_atom_site_disorder_group
Pd1 Pd 0.25397(6) 0.30412(2) 0.33287(3) 0.0613(2) Uani 1 1 d . . .
Cl1 Cl 0.4995(4) 0.2941(2) 0.3247(3) 0.0836(9) Uani 0.785(4) 1 d P A 1
Cl1' Cl 0.2815(9) 0.3378(7) 0.2192(8) 0.0836(9) Uani 0.215(4) 1 d P A 2
F1 F 0.7227(5) -0.0104(2) 0.3005(2) 0.1152(17) Uani 1 1 d . A .
F2 F -0.1745(5) 0.0503(2) 0.5463(3) 0.1106(16) Uani 1 1 d . A .
F3 F 0.8017(5) 0.5263(2) 0.5712(3) 0.132(2) Uani 1 1 d . A .
F4 F -0.1008(6) 0.3494(3) 0.7355(3) 0.163(2) Uani 1 1 d . A .
N1 N 0.2310(5) 0.2681(2) 0.4400(3) 0.0483(15) Uani 1 1 d . A .
N2 N 0.0329(5) 0.3078(2) 0.3492(3) 0.0543(15) Uani 1 1 d . A .
C1 C 0.0570(7) 0.2385(3) 0.5348(4) 0.069(2) Uani 1 1 d . A .
H1A H -0.0015 0.2041 0.5264 0.103 Uiso 1 1 calc R . .
H1B H 0.0020 0.2674 0.5608 0.103 Uiso 1 1 calc R . .
H1C H 0.1415 0.2280 0.5636 0.103 Uiso 1 1 calc R . .
C2 C 0.1024(7) 0.2634(3) 0.4623(4) 0.056(2) Uani 1 1 d . . .
C3 C -0.0107(7) 0.2872(3) 0.4095(4) 0.059(2) Uani 1 1 d . A .
C4 C -0.1668(7) 0.2840(3) 0.4342(4) 0.105(3) Uani 1 1 d . . .
H4A H -0.1752 0.3033 0.4809 0.157 Uiso 1 1 calc R A .
H4B H -0.1952 0.2435 0.4388 0.157 Uiso 1 1 calc R . .
H4C H -0.2287 0.3032 0.3984 0.157 Uiso 1 1 calc R . .
C5 C -0.0690(7) 0.3371(4) 0.2960(4) 0.085(3) Uani 1 1 d . . .
H5A H -0.1652 0.3207 0.3010 0.102 Uiso 1 1 calc R A .
H5B H -0.0379 0.3298 0.2462 0.102 Uiso 1 1 calc R . .
C6 C -0.0737(8) 0.4023(4) 0.3098(4) 0.110(3) Uani 1 1 d . A .
H6A H 0.0231 0.4184 0.3052 0.132 Uiso 1 1 calc R . .
H6B H -0.1043 0.4093 0.3598 0.132 Uiso 1 1 calc R . .
C7 C -0.1770(10) 0.4348(4) 0.2563(5) 0.130(4) Uani 1 1 d . . .
H7A H -0.1523 0.4248 0.2062 0.156 Uiso 1 1 calc R A .
H7B H -0.2753 0.4215 0.2643 0.156 Uiso 1 1 calc R . .
C8 C -0.1707(13) 0.4966(4) 0.2650(6) 0.216(7) Uani 1 1 d . A .
H8A H -0.2042 0.5071 0.3130 0.324 Uiso 1 1 calc R . .
H8B H -0.2312 0.5151 0.2281 0.324 Uiso 1 1 calc R . .
H8C H -0.0726 0.5098 0.2599 0.324 Uiso 1 1 calc R . .
C9 C 0.3544(6) 0.2490(3) 0.4865(4) 0.0495(19) Uani 1 1 d . . .
C10 C 0.4051(6) 0.1922(3) 0.4798(3) 0.0498(18) Uani 1 1 d . A .
C11 C 0.5249(6) 0.1754(3) 0.5247(3) 0.0538(19) Uani 1 1 d . . .
H11 H 0.5606 0.1372 0.5208 0.065 Uiso 1 1 calc R A .
C12 C 0.5914(6) 0.2136(3) 0.5744(3) 0.0543(19) Uani 1 1 d . A .
C13 C 0.5438(6) 0.2720(3) 0.5769(4) 0.061(2) Uani 1 1 d . . .
H13 H 0.5914 0.2990 0.6074 0.073 Uiso 1 1 calc R A .
C14 C 0.4224(6) 0.2904(3) 0.5326(3) 0.0527(19) Uani 1 1 d . A .
C15 C 0.7099(6) 0.1934(3) 0.6277(3) 0.068(2) Uani 1 1 d . . .
H15A H 0.7817 0.2237 0.6330 0.102 Uiso 1 1 calc R A .
H15B H 0.7543 0.1583 0.6091 0.102 Uiso 1 1 calc R . .
H15C H 0.6688 0.1852 0.6748 0.102 Uiso 1 1 calc R . .
C16 C 0.3293(7) 0.1491(3) 0.4259(3) 0.0516(18) Uani 1 1 d . . .
H16 H 0.2943 0.1732 0.3844 0.062 Uiso 1 1 calc R A .
C17 C 0.4333(7) 0.1047(3) 0.3933(4) 0.054(2) Uani 1 1 d . A .
C18 C 0.5320(8) 0.1235(3) 0.3427(4) 0.068(2) Uani 1 1 d . . .
H18 H 0.5327 0.1632 0.3299 0.082 Uiso 1 1 calc R A .
C19 C 0.6310(8) 0.0861(5) 0.3097(5) 0.084(3) Uani 1 1 d . A .
H19 H 0.6965 0.0995 0.2753 0.101 Uiso 1 1 calc R . .
C20 C 0.6260(9) 0.0282(5) 0.3310(5) 0.077(3) Uani 1 1 d . . .
C21 C 0.5307(10) 0.0071(4) 0.3789(5) 0.088(3) Uani 1 1 d . A .
H21 H 0.5287 -0.0328 0.3903 0.106 Uiso 1 1 calc R . .
C22 C 0.4344(8) 0.0462(4) 0.4117(4) 0.071(2) Uani 1 1 d . . .
H22 H 0.3703 0.0322 0.4464 0.085 Uiso 1 1 calc R A .
C23 C 0.1948(7) 0.1218(3) 0.4589(4) 0.055(2) Uani 1 1 d . A .
C24 C 0.1930(7) 0.1017(3) 0.5328(4) 0.067(2) Uani 1 1 d . . .
H24 H 0.2766 0.1046 0.5620 0.080 Uiso 1 1 calc R A .
C25 C 0.0710(8) 0.0783(3) 0.5616(4) 0.075(2) Uani 1 1 d . A .
H25 H 0.0693 0.0665 0.6106 0.090 Uiso 1 1 calc R . .
C26 C -0.0491(9) 0.0726(4) 0.5168(6) 0.078(3) Uani 1 1 d . . .
C27 C -0.0552(8) 0.0902(4) 0.4463(5) 0.086(3) Uani 1 1 d . A .
H27 H -0.1403 0.0865 0.4183 0.103 Uiso 1 1 calc R . .
C28 C 0.0708(8) 0.1146(3) 0.4156(4) 0.080(2) Uani 1 1 d . . .
H28 H 0.0704 0.1257 0.3663 0.096 Uiso 1 1 calc R A .
C29 C 0.3654(7) 0.3537(3) 0.5388(4) 0.058(2) Uani 1 1 d . . .
H29 H 0.3196 0.3627 0.4910 0.070 Uiso 1 1 calc R A .
C30 C 0.4863(8) 0.3994(3) 0.5496(5) 0.062(2) Uani 1 1 d . A .
C31 C 0.5776(9) 0.4120(3) 0.4930(5) 0.079(2) Uani 1 1 d . . .
H31 H 0.5681 0.3911 0.4491 0.095 Uiso 1 1 calc R A .
C32 C 0.6838(9) 0.4551(4) 0.4995(5) 0.089(3) Uani 1 1 d . A .
H32 H 0.7437 0.4641 0.4605 0.106 Uiso 1 1 calc R . .
C33 C 0.6968(10) 0.4836(4) 0.5649(6) 0.091(3) Uani 1 1 d . . .
C34 C 0.6114(11) 0.4738(4) 0.6225(5) 0.094(3) Uani 1 1 d . A .
H34 H 0.6235 0.4951 0.6659 0.112 Uiso 1 1 calc R . .
C35 C 0.5032(9) 0.4306(4) 0.6156(4) 0.083(3) Uani 1 1 d . . .
H35 H 0.4430 0.4227 0.6549 0.100 Uiso 1 1 calc R A .
C36 C 0.2418(8) 0.3544(3) 0.5949(5) 0.066(2) Uani 1 1 d . A .
C37 C 0.1146(9) 0.3843(3) 0.5769(5) 0.089(3) Uani 1 1 d . . .
H37 H 0.1067 0.4044 0.5323 0.107 Uiso 1 1 calc R A .
C38 C -0.0019(10) 0.3847(5) 0.6250(6) 0.123(4) Uani 1 1 d . A .
H38 H -0.0868 0.4053 0.6143 0.148 Uiso 1 1 calc R . .
C39 C 0.0156(11) 0.3529(5) 0.6891(6) 0.107(3) Uani 1 1 d . . .
C40 C 0.1365(10) 0.3232(4) 0.7099(4) 0.101(3) Uani 1 1 d . A .
H40 H 0.1430 0.3027 0.7542 0.121 Uiso 1 1 calc R . .
C41 C 0.2493(9) 0.3251(3) 0.6616(5) 0.078(2) Uani 1 1 d . . .
H41 H 0.3348 0.3057 0.6744 0.093 Uiso 1 1 calc R A .
C42 C 0.2356(12) 0.3371(7) 0.2252(7) 0.0836(9) Uani 0.785(4) 1 d P A 1
H42A H 0.1783 0.3106 0.1954 0.125 Uiso 0.785(4) 1 calc PR A 1
H42B H 0.3303 0.3408 0.2048 0.125 Uiso 0.785(4) 1 calc PR A 1
H42C H 0.1897 0.3750 0.2260 0.125 Uiso 0.785(4) 1 calc PR A 1
C42' C 0.475(6) 0.305(3) 0.311(4) 0.0836(9) Uani 0.215(4) 1 d P A 2
H42D H 0.4887 0.3055 0.2590 0.125 Uiso 0.215(4) 1 calc PR A 2
H42E H 0.5199 0.2703 0.3318 0.125 Uiso 0.215(4) 1 calc PR A 2
H42F H 0.5189 0.3393 0.3330 0.125 Uiso 0.215(4) 1 calc PR A 2

loop_
_atom_site_aniso_label
_atom_site_aniso_U_11
_atom_site_aniso_U_22
_atom_site_aniso_U_33
_atom_site_aniso_U_23
_atom_site_aniso_U_13
_atom_site_aniso_U_12
Pd1 0.0571(3) 0.0726(4) 0.0535(4) 0.0041(4) -0.0106(3) 0.0021(3)
Cl1 0.0505(18) 0.122(2) 0.078(2) 0.0283(18) 0.0014(14) 0.0035(16)
Cl1' 0.0505(18) 0.122(2) 0.078(2) 0.0283(18) 0.0014(14) 0.0035(16)
F1 0.113(4) 0.132(4) 0.101(4) -0.022(3) 0.014(3) 0.048(3)
F2 0.078(3) 0.114(4) 0.141(4) -0.017(3) 0.034(3) -0.035(3)
F3 0.147(4) 0.103(4) 0.143(5) 0.024(4) -0.055(4) -0.044(3)
F4 0.112(4) 0.245(7) 0.133(5) 0.000(5) 0.045(4) 0.070(4)
N1 0.047(3) 0.056(4) 0.042(4) 0.010(3) 0.003(3) 0.001(3)
N2 0.047(3) 0.070(4) 0.046(4) -0.005(4) -0.010(3) 0.001(3)
C1 0.059(5) 0.075(6) 0.071(6) 0.003(5) 0.007(4) 0.001(4)
C2 0.051(4) 0.070(5) 0.049(5) -0.014(4) 0.006(4) -0.012(4)
C3 0.039(4) 0.079(6) 0.059(5) 0.004(5) -0.008(4) 0.009(4)
C4 0.048(5) 0.164(9) 0.102(7) 0.029(6) 0.000(5) 0.018(5)
C5 0.072(5) 0.109(7) 0.073(6) 0.013(6) -0.029(5) 0.005(5)
C6 0.121(7) 0.088(7) 0.119(8) 0.008(6) -0.061(6) 0.026(6)
C7 0.178(10) 0.095(8) 0.115(9) -0.004(7) -0.056(7) 0.030(7)
C8 0.372(18) 0.093(9) 0.178(12) -0.014(9) -0.098(12) 0.065(11)
C9 0.033(4) 0.061(5) 0.055(5) 0.016(4) -0.004(3) 0.002(4)
C10 0.044(4) 0.066(5) 0.039(4) -0.004(4) -0.001(3) -0.005(4)
C11 0.055(4) 0.055(5) 0.052(5) 0.014(4) 0.005(4) 0.009(4)
C12 0.050(4) 0.070(6) 0.042(5) 0.001(4) -0.001(3) 0.006(4)
C13 0.053(4) 0.068(6) 0.061(5) -0.007(4) -0.016(4) -0.001(4)
C14 0.054(4) 0.051(5) 0.053(5) 0.004(4) -0.006(4) 0.008(4)
C15 0.066(4) 0.077(5) 0.061(5) 0.011(5) -0.017(4) 0.016(4)
C16 0.054(4) 0.062(5) 0.038(4) 0.005(4) -0.007(4) 0.001(4)
C17 0.058(5) 0.055(6) 0.049(5) -0.008(4) -0.004(4) -0.005(4)
C18 0.063(5) 0.068(6) 0.073(6) -0.012(5) 0.003(5) -0.003(5)
C19 0.060(6) 0.109(8) 0.083(7) -0.019(7) 0.014(5) -0.008(6)
C20 0.072(6) 0.105(9) 0.055(6) -0.021(6) -0.003(5) 0.010(6)
C21 0.107(8) 0.069(7) 0.088(7) -0.013(6) 0.009(6) 0.011(6)
C22 0.080(6) 0.073(6) 0.060(6) -0.001(5) 0.014(4) -0.006(5)
C23 0.052(4) 0.060(5) 0.054(5) -0.003(4) -0.002(4) 0.003(4)
C24 0.052(5) 0.077(6) 0.071(6) 0.000(5) 0.006(4) 0.000(4)
C25 0.068(5) 0.088(6) 0.070(6) -0.001(5) 0.005(5) -0.008(5)
C26 0.076(6) 0.073(6) 0.087(7) -0.012(6) 0.021(6) -0.013(5)
C27 0.052(5) 0.101(7) 0.105(8) -0.033(7) 0.004(6) -0.016(5)
C28 0.065(5) 0.116(7) 0.057(5) -0.008(5) -0.006(5) -0.005(5)
C29 0.067(5) 0.058(5) 0.048(5) 0.000(4) -0.020(4) 0.006(4)
C30 0.072(6) 0.054(5) 0.060(6) -0.003(5) -0.015(5) 0.014(4)
C31 0.085(6) 0.081(7) 0.070(6) 0.006(6) -0.007(5) 0.009(5)
C32 0.088(7) 0.081(7) 0.096(8) 0.016(6) -0.011(6) -0.011(5)
C33 0.099(8) 0.080(8) 0.092(9) 0.017(8) -0.045(7) 0.012(6)
C34 0.137(9) 0.073(7) 0.070(7) -0.007(6) -0.036(7) 0.000(6)
C35 0.116(7) 0.075(7) 0.058(6) 0.003(5) -0.013(5) 0.006(5)
C36 0.061(5) 0.064(6) 0.073(6) -0.017(5) -0.001(5) 0.010(4)
C37 0.075(6) 0.090(7) 0.101(8) -0.016(6) -0.014(6) 0.025(5)
C38 0.088(7) 0.157(10) 0.125(10) -0.023(8) -0.009(7) 0.072(7)
C39 0.091(8) 0.142(10) 0.089(8) -0.033(8) 0.020(7) 0.044(7)
C40 0.089(7) 0.144(9) 0.069(6) -0.004(6) 0.008(6) 0.045(6)
C41 0.081(6) 0.090(6) 0.062(6) 0.002(6) -0.011(5) 0.018(5)
C42 0.0505(18) 0.122(2) 0.078(2) 0.0283(18) 0.0014(14) 0.0035(16)
C42' 0.0505(18) 0.122(2) 0.078(2) 0.0283(18) 0.0014(14) 0.0035(16)

loop_
_atom_type_symbol
_atom_type_description
_atom_type_scat_dispersion_real
_atom_type_scat_dispersion_imag
_atom_type_scat_source
C C 0.0033 0.0016 'International Tables Vol C Tables 4.2.6.8 and 6.1.1.4'
H H 0.0000 0.0000 'International Tables Vol C Tables 4.2.6.8 and 6.1.1.4'
N N 0.0061 0.0033 'International Tables Vol C Tables 4.2.6.8 and 6.1.1.4'
F F 0.0171 0.0103 'International Tables Vol C Tables 4.2.6.8 and 6.1.1.4'
Cl Cl 0.1484 0.1585 'International Tables Vol C Tables 4.2.6.8 and 6.1.1.4'
Pd Pd -0.9988 1.0072 'International Tables Vol C Tables 4.2.6.8 and 6.1.1.4'

loop_
_geom_angle_atom_site_label_1
_geom_angle_atom_site_label_2
_geom_angle_atom_site_label_3
_geom_angle
_geom_angle_site_symmetry_1
_geom_angle_site_symmetry_3
_geom_angle_publ_flag
N2 Pd1 C42' 176.2(17) . . ?
N2 Pd1 C42 93.4(3) . . ?
C42' Pd1 C42 83.2(17) . . ?
N2 Pd1 N1 76.5(2) . . ?
C42' Pd1 N1 107.0(16) . . ?
C42 Pd1 N1 169.5(3) . . ?
N2 Pd1 Cl1' 104.6(3) . . ?
C42' Pd1 Cl1' 72.0(16) . . ?
C42 Pd1 Cl1' 11.2(4) . . ?
N1 Pd1 Cl1' 177.4(4) . . ?
N2 Pd1 Cl1 174.36(19) . . ?
C42' Pd1 Cl1 9.4(17) . . ?
C42 Pd1 Cl1 92.0(3) . . ?
N1 Pd1 Cl1 98.02(17) . . ?
Cl1' Pd1 Cl1 80.8(3) . . ?
C2 N1 C9 120.9(5) . . ?
C2 N1 Pd1 115.9(4) . . ?
C9 N1 Pd1 123.2(4) . . ?
C3 N2 C5 121.3(6) . . ?
C3 N2 Pd1 116.3(4) . . ?
C5 N2 Pd1 122.3(4) . . ?
C2 C1 H1A 109.5 . . ?
C2 C1 H1B 109.5 . . ?
H1A C1 H1B 109.5 . . ?
C2 C1 H1C 109.5 . . ?
H1A C1 H1C 109.5 . . ?
H1B C1 H1C 109.5 . . ?
N1 C2 C1 126.3(6) . . ?
N1 C2 C3 114.2(6) . . ?
C1 C2 C3 119.5(6) . . ?
N2 C3 C2 117.1(6) . . ?
N2 C3 C4 126.4(6) . . ?
C2 C3 C4 116.5(6) . . ?
C3 C4 H4A 109.5 . . ?
C3 C4 H4B 109.5 . . ?
H4A C4 H4B 109.5 . . ?
C3 C4 H4C 109.5 . . ?
H4A C4 H4C 109.5 . . ?
H4B C4 H4C 109.5 . . ?
N2 C5 C6 110.7(6) . . ?
N2 C5 H5A 109.5 . . ?
C6 C5 H5A 109.5 . . ?
N2 C5 H5B 109.5 . . ?
C6 C5 H5B 109.5 . . ?
H5A C5 H5B 108.1 . . ?
C5 C6 C7 112.8(7) . . ?
C5 C6 H6A 109.0 . . ?
C7 C6 H6A 109.0 . . ?
C5 C6 H6B 109.0 . . ?
C7 C6 H6B 109.0 . . ?
H6A C6 H6B 107.8 . . ?
C8 C7 C6 112.5(8) . . ?
C8 C7 H7A 109.1 . . ?
C6 C7 H7A 109.1 . . ?
C8 C7 H7B 109.1 . . ?
C6 C7 H7B 109.1 . . ?
H7A C7 H7B 107.8 . . ?
C7 C8 H8A 109.5 . . ?
C7 C8 H8B 109.5 . . ?
H8A C8 H8B 109.5 . . ?
C7 C8 H8C 109.5 . . ?
H8A C8 H8C 109.5 . . ?
H8B C8 H8C 109.5 . . ?
C10 C9 C14 122.1(6) . . ?
C10 C9 N1 119.1(6) . . ?
C14 C9 N1 118.7(6) . . ?
C9 C10 C11 117.8(6) . . ?
C9 C10 C16 120.0(6) . . ?
C11 C10 C16 122.2(6) . . ?
C12 C11 C10 122.4(6) . . ?
C12 C11 H11 118.8 . . ?
C10 C11 H11 118.8 . . ?
C11 C12 C13 118.7(6) . . ?
C11 C12 C15 121.9(6) . . ?
C13 C12 C15 119.3(6) . . ?
C12 C13 C14 120.1(6) . . ?
C12 C13 H13 119.9 . . ?
C14 C13 H13 119.9 . . ?
C9 C14 C13 118.6(6) . . ?
C9 C14 C29 121.5(6) . . ?
C13 C14 C29 119.9(6) . . ?
C12 C15 H15A 109.5 . . ?
C12 C15 H15B 109.5 . . ?
H15A C15 H15B 109.5 . . ?
C12 C15 H15C 109.5 . . ?
H15A C15 H15C 109.5 . . ?
H15B C15 H15C 109.5 . . ?
C17 C16 C23 114.2(6) . . ?
C17 C16 C10 112.8(5) . . ?
C23 C16 C10 111.7(5) . . ?
C17 C16 H16 105.8 . . ?
C23 C16 H16 105.8 . . ?
C10 C16 H16 105.8 . . ?
C22 C17 C18 117.6(7) . . ?
C22 C17 C16 123.4(7) . . ?
C18 C17 C16 119.1(7) . . ?
C17 C18 C19 123.1(8) . . ?
C17 C18 H18 118.4 . . ?
C19 C18 H18 118.4 . . ?
C20 C19 C18 116.0(8) . . ?
C20 C19 H19 122.0 . . ?
C18 C19 H19 122.0 . . ?
C21 C20 C19 123.6(9) . . ?
C21 C20 F1 118.3(10) . . ?
C19 C20 F1 118.1(9) . . ?
C20 C21 C22 118.8(9) . . ?
C20 C21 H21 120.6 . . ?
C22 C21 H21 120.6 . . ?
C17 C22 C21 120.9(8) . . ?
C17 C22 H22 119.5 . . ?
C21 C22 H22 119.5 . . ?
C28 C23 C24 118.2(7) . . ?
C28 C23 C16 119.7(7) . . ?
C24 C23 C16 122.0(6) . . ?
C25 C24 C23 121.1(7) . . ?
C25 C24 H24 119.4 . . ?
C23 C24 H24 119.4 . . ?
C24 C25 C26 118.4(8) . . ?
C24 C25 H25 120.8 . . ?
C26 C25 H25 120.8 . . ?
C27 C26 C25 123.9(9) . . ?
C27 C26 F2 117.4(8) . . ?
C25 C26 F2 118.7(9) . . ?
C26 C27 C28 118.3(8) . . ?
C26 C27 H27 120.8 . . ?
C28 C27 H27 120.8 . . ?
C23 C28 C27 120.0(7) . . ?
C23 C28 H28 120.0 . . ?
C27 C28 H28 120.0 . . ?
C30 C29 C14 113.1(6) . . ?
C30 C29 C36 117.0(6) . . ?
C14 C29 C36 108.5(6) . . ?
C30 C29 H29 105.8 . . ?
C14 C29 H29 105.8 . . ?
C36 C29 H29 105.8 . . ?
C31 C30 C35 118.5(8) . . ?
C31 C30 C29 120.1(8) . . ?
C35 C30 C29 121.4(8) . . ?
C30 C31 C32 121.8(8) . . ?
C30 C31 H31 119.1 . . ?
C32 C31 H31 119.1 . . ?
C33 C32 C31 117.4(10) . . ?
C33 C32 H32 121.3 . . ?
C31 C32 H32 121.3 . . ?
C34 C33 C32 124.1(10) . . ?
C34 C33 F3 118.5(11) . . ?
C32 C33 F3 117.4(11) . . ?
C33 C34 C35 118.4(9) . . ?
C33 C34 H34 120.8 . . ?
C35 C34 H34 120.8 . . ?
C30 C35 C34 119.8(9) . . ?
C30 C35 H35 120.1 . . ?
C34 C35 H35 120.1 . . ?
C41 C36 C37 117.9(8) . . ?
C41 C36 C29 123.2(7) . . ?
C37 C36 C29 118.8(8) . . ?
C36 C37 C38 120.8(9) . . ?
C36 C37 H37 119.6 . . ?
C38 C37 H37 119.6 . . ?
C39 C38 C37 116.6(9) . . ?
C39 C38 H38 121.7 . . ?
C37 C38 H38 121.7 . . ?
C40 C39 C38 125.5(10) . . ?
C40 C39 F4 116.7(11) . . ?
C38 C39 F4 117.8(10) . . ?
C39 C40 C41 115.9(9) . . ?
C39 C40 H40 122.0 . . ?
C41 C40 H40 122.0 . . ?
C40 C41 C36 123.3(8) . . ?
C40 C41 H41 118.4 . . ?
C36 C41 H41 118.4 . . ?
Pd1 C42 H42A 109.5 . . ?
Pd1 C42 H42B 109.5 . . ?
H42A C42 H42B 109.5 . . ?
Pd1 C42 H42C 109.5 . . ?
H42A C42 H42C 109.5 . . ?
H42B C42 H42C 109.5 . . ?
Pd1 C42' H42D 109.5 . . ?
Pd1 C42' H42E 109.5 . . ?
H42D C42' H42E 109.5 . . ?
Pd1 C42' H42F 109.5 . . ?
H42D C42' H42F 109.5 . . ?
H42E C42' H42F 109.5 . . ?

loop_
_geom_bond_atom_site_label_1
_geom_bond_atom_site_label_2
_geom_bond_distance
_geom_bond_site_symmetry_2
_geom_bond_publ_flag
Pd1 N2 2.070(5) . ?
Pd1 C42' 2.09(6) . ?
Pd1 C42 2.098(12) . ?
Pd1 N1 2.126(5) . ?
Pd1 Cl1' 2.221(14) . ?
Pd1 Cl1 2.285(4) . ?
F1 C20 1.376(9) . ?
F2 C26 1.382(8) . ?
F3 C33 1.373(9) . ?
F4 C39 1.381(9) . ?
N1 C2 1.266(7) . ?
N1 C9 1.468(7) . ?
N2 C3 1.264(7) . ?
N2 C5 1.491(7) . ?
C1 C2 1.502(8) . ?
C1 H1A 0.9600 . ?
C1 H1B 0.9600 . ?
C1 H1C 0.9600 . ?
C2 C3 1.502(8) . ?
C3 C4 1.519(8) . ?
C4 H4A 0.9600 . ?
C4 H4B 0.9600 . ?
C4 H4C 0.9600 . ?
C5 C6 1.503(8) . ?
C5 H5A 0.9700 . ?
C5 H5B 0.9700 . ?
C6 C7 1.534(9) . ?
C6 H6A 0.9700 . ?
C6 H6B 0.9700 . ?
C7 C8 1.415(10) . ?
C7 H7A 0.9700 . ?
C7 H7B 0.9700 . ?
C8 H8A 0.9600 . ?
C8 H8B 0.9600 . ?
C8 H8C 0.9600 . ?
C9 C10 1.378(8) . ?
C9 C14 1.399(7) . ?
C10 C11 1.413(7) . ?
C10 C16 1.543(7) . ?
C11 C12 1.386(7) . ?
C11 H11 0.9300 . ?
C12 C13 1.398(8) . ?
C12 C15 1.518(7) . ?
C13 C14 1.427(7) . ?
C13 H13 0.9300 . ?
C14 C29 1.536(8) . ?
C15 H15A 0.9600 . ?
C15 H15B 0.9600 . ?
C15 H15C 0.9600 . ?
C16 C17 1.520(8) . ?
C16 C23 1.522(8) . ?
C16 H16 0.9800 . ?
C17 C22 1.371(8) . ?
C17 C18 1.376(9) . ?
C18 C19 1.394(9) . ?
C18 H18 0.9300 . ?
C19 C20 1.370(10) . ?
C19 H19 0.9300 . ?
C20 C21 1.339(10) . ?
C21 C22 1.397(9) . ?
C21 H21 0.9300 . ?
C22 H22 0.9300 . ?
C23 C28 1.385(8) . ?
C23 C24 1.417(8) . ?
C24 C25 1.360(8) . ?
C24 H24 0.9300 . ?
C25 C26 1.368(9) . ?
C25 H25 0.9300 . ?
C26 C27 1.341(10) . ?
C27 C28 1.413(9) . ?
C27 H27 0.9300 . ?
C28 H28 0.9300 . ?
C29 C30 1.533(8) . ?
C29 C36 1.545(9) . ?
C29 H29 0.9800 . ?
C30 C31 1.374(9) . ?
C30 C35 1.398(9) . ?
C31 C32 1.389(9) . ?
C31 H31 0.9300 . ?
C32 C33 1.356(10) . ?
C32 H32 0.9300 . ?
C33 C34 1.342(11) . ?
C34 C35 1.403(10) . ?
C34 H34 0.9300 . ?
C35 H35 0.9300 . ?
C36 C41 1.383(9) . ?
C36 C37 1.390(8) . ?
C37 C38 1.400(10) . ?
C37 H37 0.9300 . ?
C38 C39 1.375(11) . ?
C38 H38 0.9300 . ?
C39 C40 1.351(10) . ?
C40 C41 1.376(9) . ?
C40 H40 0.9300 . ?
C41 H41 0.9300 . ?
C42 H42A 0.9600 . ?
C42 H42B 0.9600 . ?
C42 H42C 0.9600 . ?
C42' H42D 0.9600 . ?
C42' H42E 0.9600 . ?
C42' H42F 0.9600 . ?

loop_
_geom_torsion_atom_site_label_1
_geom_torsion_atom_site_label_2
_geom_torsion_atom_site_label_3
_geom_torsion_atom_site_label_4
_geom_torsion
_geom_torsion_site_symmetry_1
_geom_torsion_site_symmetry_2
_geom_torsion_site_symmetry_3
_geom_torsion_site_symmetry_4
_geom_torsion_publ_flag
N2 Pd1 N1 C2 2.5(5) . . . . ?
C42' Pd1 N1 C2 -179(2) . . . . ?
C42 Pd1 N1 C2 -13(3) . . . . ?
Cl1' Pd1 N1 C2 -112(6) . . . . ?
Cl1 Pd1 N1 C2 -176.2(5) . . . . ?
N2 Pd1 N1 C9 -177.9(5) . . . . ?
C42' Pd1 N1 C9 1(2) . . . . ?
C42 Pd1 N1 C9 166(2) . . . . ?
Cl1' Pd1 N1 C9 67(6) . . . . ?
Cl1 Pd1 N1 C9 3.4(5) . . . . ?
C42' Pd1 N2 C3 -158(31) . . . . ?
C42 Pd1 N2 C3 175.5(7) . . . . ?
N1 Pd1 N2 C3 -1.7(5) . . . . ?
Cl1' Pd1 N2 C3 175.9(7) . . . . ?
Cl1 Pd1 N2 C3 12(2) . . . . ?
C42' Pd1 N2 C5 17(31) . . . . ?
C42 Pd1 N2 C5 -9.2(7) . . . . ?
N1 Pd1 N2 C5 173.6(5) . . . . ?
Cl1' Pd1 N2 C5 -8.8(7) . . . . ?
Cl1 Pd1 N2 C5 -173.0(18) . . . . ?
C9 N1 C2 C1 -0.7(10) . . . . ?
Pd1 N1 C2 C1 178.8(5) . . . . ?
C9 N1 C2 C3 177.6(5) . . . . ?
Pd1 N1 C2 C3 -2.9(7) . . . . ?
C5 N2 C3 C2 -174.6(6) . . . . ?
Pd1 N2 C3 C2 0.7(8) . . . . ?
C5 N2 C3 C4 5.5(11) . . . . ?
Pd1 N2 C3 C4 -179.1(5) . . . . ?
N1 C2 C3 N2 1.5(9) . . . . ?
C1 C2 C3 N2 179.9(6) . . . . ?
N1 C2 C3 C4 -178.6(6) . . . . ?
C1 C2 C3 C4 -0.2(9) . . . . ?
C3 N2 C5 C6 91.8(8) . . . . ?
Pd1 N2 C5 C6 -83.2(7) . . . . ?
N2 C5 C6 C7 179.9(7) . . . . ?
C5 C6 C7 C8 -174.4(10) . . . . ?
C2 N1 C9 C10 91.6(8) . . . . ?
Pd1 N1 C9 C10 -87.9(7) . . . . ?
C2 N1 C9 C14 -92.4(8) . . . . ?
Pd1 N1 C9 C14 88.1(6) . . . . ?
C14 C9 C10 C11 3.5(10) . . . . ?
N1 C9 C10 C11 179.3(5) . . . . ?
C14 C9 C10 C16 -177.7(6) . . . . ?
N1 C9 C10 C16 -1.8(9) . . . . ?
C9 C10 C11 C12 0.2(9) . . . . ?
C16 C10 C11 C12 -178.6(6) . . . . ?
C10 C11 C12 C13 -4.1(10) . . . . ?
C10 C11 C12 C15 173.7(6) . . . . ?
C11 C12 C13 C14 4.4(10) . . . . ?
C15 C12 C13 C14 -173.4(6) . . . . ?
C10 C9 C14 C13 -3.2(10) . . . . ?
N1 C9 C14 C13 -179.0(5) . . . . ?
C10 C9 C14 C29 179.4(6) . . . . ?
N1 C9 C14 C29 3.6(9) . . . . ?
C12 C13 C14 C9 -0.9(10) . . . . ?
C12 C13 C14 C29 176.6(6) . . . . ?
C9 C10 C16 C17 148.3(6) . . . . ?
C11 C10 C16 C17 -32.9(8) . . . . ?
C9 C10 C16 C23 -81.5(7) . . . . ?
C11 C10 C16 C23 97.3(7) . . . . ?
C23 C16 C17 C22 -20.3(9) . . . . ?
C10 C16 C17 C22 108.7(7) . . . . ?
C23 C16 C17 C18 159.8(6) . . . . ?
C10 C16 C17 C18 -71.2(8) . . . . ?
C22 C17 C18 C19 0.4(10) . . . . ?
C16 C17 C18 C19 -179.7(6) . . . . ?
C17 C18 C19 C20 -0.5(11) . . . . ?
C18 C19 C20 C21 1.7(12) . . . . ?
C18 C19 C20 F1 -179.3(6) . . . . ?
C19 C20 C21 C22 -2.7(13) . . . . ?
F1 C20 C21 C22 178.4(6) . . . . ?
C18 C17 C22 C21 -1.3(10) . . . . ?
C16 C17 C22 C21 178.8(6) . . . . ?
C20 C21 C22 C17 2.4(12) . . . . ?
C17 C16 C23 C28 -91.3(7) . . . . ?
C10 C16 C23 C28 139.2(6) . . . . ?
C17 C16 C23 C24 86.9(8) . . . . ?
C10 C16 C23 C24 -42.6(9) . . . . ?
C28 C23 C24 C25 -2.9(11) . . . . ?
C16 C23 C24 C25 178.9(6) . . . . ?
C23 C24 C25 C26 2.4(11) . . . . ?
C24 C25 C26 C27 -2.0(13) . . . . ?
C24 C25 C26 F2 -178.3(7) . . . . ?
C25 C26 C27 C28 2.0(14) . . . . ?
F2 C26 C27 C28 178.4(6) . . . . ?
C24 C23 C28 C27 2.9(11) . . . . ?
C16 C23 C28 C27 -178.9(7) . . . . ?
C26 C27 C28 C23 -2.5(12) . . . . ?
C9 C14 C29 C30 -144.9(7) . . . . ?
C13 C14 C29 C30 37.7(9) . . . . ?
C9 C14 C29 C36 83.5(7) . . . . ?
C13 C14 C29 C36 -93.9(7) . . . . ?
C14 C29 C30 C31 69.9(8) . . . . ?
C36 C29 C30 C31 -162.9(6) . . . . ?
C14 C29 C30 C35 -112.5(7) . . . . ?
C36 C29 C30 C35 14.8(9) . . . . ?
C35 C30 C31 C32 -0.9(11) . . . . ?
C29 C30 C31 C32 176.8(6) . . . . ?
C30 C31 C32 C33 1.7(11) . . . . ?
C31 C32 C33 C34 -1.8(13) . . . . ?
C31 C32 C33 F3 -179.9(6) . . . . ?
C32 C33 C34 C35 1.3(14) . . . . ?
F3 C33 C34 C35 179.3(6) . . . . ?
C31 C30 C35 C34 0.3(10) . . . . ?
C29 C30 C35 C34 -177.4(7) . . . . ?
C33 C34 C35 C30 -0.4(12) . . . . ?
C30 C29 C36 C41 -85.5(8) . . . . ?
C14 C29 C36 C41 43.9(9) . . . . ?
C30 C29 C36 C37 96.6(8) . . . . ?
C14 C29 C36 C37 -133.9(7) . . . . ?
C41 C36 C37 C38 0.1(12) . . . . ?
C29 C36 C37 C38 178.0(7) . . . . ?
C36 C37 C38 C39 -1.6(14) . . . . ?
C37 C38 C39 C40 2.0(16) . . . . ?
C37 C38 C39 F4 -176.0(7) . . . . ?
C38 C39 C40 C41 -0.7(15) . . . . ?
F4 C39 C40 C41 177.3(8) . . . . ?
C39 C40 C41 C36 -1.0(13) . . . . ?
C37 C36 C41 C40 1.3(12) . . . . ?
C29 C36 C41 C40 -176.6(7) . . . . ?
